data_7246865
loop_
_publ_author_name
'Boonprab, Theerapoom'
'Habarakada, Upeksha'
'Chastanet, Guillaume'
'Harding, Phimphaka'
'Harding, David J.'

_publ_section_title
;
 Light and thermally activated spin crossover coupled to an
 order--disorder transition of a propyl chain in an iron(iii) complex
;
_journal_issue 29
_journal_name_full CrystEngComm
_journal_page_first 4126
_journal_page_last 4132
_journal_paper_doi 10.1039/D3CE00425B
_journal_volume 25
_journal_year 2023
_chemical_formula_moiety 'I, C32 H38 Fe N4 O2, C H Cl3'
_chemical_formula_sum 'C33 H39 Cl3 Fe I N4 O2'
_chemical_formula_weight 812.78
_space_group_crystal_system monoclinic
_space_group_IT_number 14
_space_group_name_Hall '-P 2ybc'
_space_group_name_H-M_alt 'P 1 21/c 1'
_atom_sites_solution_hydrogens geom
_atom_sites_solution_primary dual
_audit_creation_date 2020-04-23
_audit_creation_method
;
Olex2 1.3-ac4
(compiled 2019.10.09 svn.r3662 for Rigaku Oxford Diffraction, GUI svn.r5959)
;
_audit_update_record
;
2023-04-27 deposited with the CCDC.	2023-06-01 downloaded from the CCDC.
;
_cell_angle_alpha 90
_cell_angle_beta 93.9098(8)
_cell_angle_gamma 90
_cell_formula_units_Z 4
_cell_length_a 11.37248(11)
_cell_length_b 13.01255(13)
_cell_length_c 23.3736(2)
_cell_measurement_reflns_used 17646
_cell_measurement_temperature 130.0(5)
_cell_measurement_theta_max 68.4260
_cell_measurement_theta_min 3.7790
_cell_volume 3450.89(6)
_computing_cell_refinement 'CrysAlisPro 1.171.40.76a (Rigaku OD, 2020)'
_computing_data_collection 'CrysAlisPro 1.171.40.76a (Rigaku OD, 2020)'
_computing_data_reduction 'CrysAlisPro 1.171.40.76a (Rigaku OD, 2020)'
_computing_molecular_graphics 'Olex2 1.3-ac4 (Dolomanov et al., 2009)'
_computing_publication_material 'Olex2 1.3-ac4 (Dolomanov et al., 2009)'
_computing_structure_refinement 'ShelXL 2016/4 (Sheldrick, 2015)'
_computing_structure_solution 'ShelXT n/a (Sheldrick, 2015)'
_diffrn_ambient_environment air
_diffrn_ambient_temperature 130.0(5)
_diffrn_detector 'Hybrid Pixel Array Detector'
_diffrn_detector_area_resol_mean 10.0000
_diffrn_detector_type HyPix3000
_diffrn_measured_fraction_theta_full 1.000
_diffrn_measured_fraction_theta_max 0.992
_diffrn_measurement_details
;
List of Runs (angles in degrees, time in seconds):

  # Type    Start    End  Width  t~exp~   \w     \q     \k     \f   Frames
#--------------------------------------------------------------------------
  1  \w   -104.00 -25.00   0.50    0.25    --  -40.91 -50.00  21.00  158
  2  \w    -57.00  22.00   0.50    0.25    --  -40.91  50.00 168.00  158
  3  \w    -22.00  57.00   0.50    0.25    --   40.91 -50.00  21.00  158
  4  \w     25.00 104.00   0.50    0.25    --   40.91  50.00 168.00  158
  5  \w     34.00 113.00   0.50    1.00    --   96.59 -50.00  21.00  158
  6  \w     81.00 157.00   0.50    1.00    --   96.59  50.00 168.00  152
  7  \w   -109.00 -32.00   0.50    0.25    --  -40.91 -25.00  30.00  154
  8  \w   -104.00 -25.00   0.50    0.25    --  -40.91 -50.00-120.00  158
  9  \w    -66.00  24.00   0.50    0.25    --  -40.91  77.00-150.00  180
 10  \w    -97.00 -14.00   0.50    0.25    --  -40.91 138.00 150.00  166
 11  \w    -27.00  50.00   0.50    0.25    --   40.91 -25.00-150.00  154
 12  \w    -27.00  50.00   0.50    0.25    --   40.91 -25.00 120.00  154
 13  \w    -13.00  77.00   0.50    0.25    --   40.91-104.00-180.00  180
 14  \w     34.00 113.00   0.50    1.00    --   96.59 -50.00 -90.00  158
 15  \w     34.00 113.00   0.50    1.00    --   96.59 -50.00 120.00  158
 16  \w     81.00 157.00   0.50    1.00    --   96.59  50.00-150.00  152
 17  \w     29.00 105.00   0.50    1.00    --   96.59 -25.00  30.00  152
 18  \w     88.00 157.00   0.50    1.00    --   96.59  25.00-120.00  138
 19  \w     26.00 110.00   0.50    1.00    --   96.59 -17.00-150.00  168
 20  \w     32.00 109.00   0.50    1.00    --   96.59-117.00 -30.00  154
 21  \w     29.00 105.00   0.50    1.00    --   96.59 -25.00 -30.00  152
 22  \w     32.00 109.00   0.50    1.00    --   96.59-117.00 -60.00  154
 23  \w     88.00 157.00   0.50    1.00    --   96.59  25.00 120.00  138
 24  \w     26.00 110.00   0.50    1.00    --   96.59 -17.00-120.00  168
 25  \w     67.00 157.00   0.50    1.00    --   96.59 144.00   0.00  180
 26  \w   -104.00 -21.00   0.50    0.25    --  -40.91 -63.00-180.00  166
 27  \w   -104.00 -50.00   0.50    0.25    --  -40.91 -63.00 -60.00  108
 28  \w   -104.00 -21.00   0.50    0.25    --  -40.91 -63.00 -30.00  166
;
_diffrn_measurement_device 'four-circle diffractometer'
_diffrn_measurement_device_type 'SuperNova, Single source at offset/far, HyPix3000'
_diffrn_measurement_method '\w scans'
_diffrn_orient_matrix_type 'CrysAlisPro convention (1999,Acta A55,543-557)'
_diffrn_orient_matrix_UB_11 0.0167125000
_diffrn_orient_matrix_UB_12 -0.0068232000
_diffrn_orient_matrix_UB_13 0.0658379000
_diffrn_orient_matrix_UB_21 -0.1058530000
_diffrn_orient_matrix_UB_22 0.0725077000
_diffrn_orient_matrix_UB_23 0.0051982000
_diffrn_orient_matrix_UB_31 -0.0833808000
_diffrn_orient_matrix_UB_32 -0.0933945000
_diffrn_orient_matrix_UB_33 -0.0009717000
_diffrn_radiation_monochromator mirror
_diffrn_radiation_probe x-ray
_diffrn_radiation_type 'Cu K\a'
_diffrn_radiation_wavelength 1.54184
_diffrn_reflns_av_R_equivalents 0.1282
_diffrn_reflns_av_unetI/netI 0.0631
_diffrn_reflns_Laue_measured_fraction_full 1.000
_diffrn_reflns_Laue_measured_fraction_max 0.992
_diffrn_reflns_limit_h_max 13
_diffrn_reflns_limit_h_min -13
_diffrn_reflns_limit_k_max 11
_diffrn_reflns_limit_k_min -15
_diffrn_reflns_limit_l_max 28
_diffrn_reflns_limit_l_min -23
_diffrn_reflns_number 27351
_diffrn_reflns_point_group_measured_fraction_full 1.000
_diffrn_reflns_point_group_measured_fraction_max 0.992
_diffrn_reflns_theta_full 67.684
_diffrn_reflns_theta_max 68.549
_diffrn_reflns_theta_min 3.791
_diffrn_source 'micro-focus sealed X-ray tube'
_diffrn_source_type 'SuperNova (Cu) X-ray Source'
_exptl_absorpt_coefficient_mu 12.949
_exptl_absorpt_correction_T_max 0.406
_exptl_absorpt_correction_T_min 0.104
_exptl_absorpt_correction_type analytical
_exptl_absorpt_process_details
;
CrysAlisPro 1.171.40.76a (Rigaku Oxford Diffraction, 2020)
Analytical numeric absorption correction using a multifaceted crystal
			model based on expressions derived by R.C. Clark & J.S. Reid.
(Clark, R. C. & Reid, J. S. (1995). Acta Cryst. A51, 887-897)
Empirical absorption correction using spherical harmonics,
 implemented in SCALE3 ABSPACK scaling algorithm.
;
_exptl_crystal_colour black
_exptl_crystal_colour_primary black
_exptl_crystal_density_diffrn 1.564
_exptl_crystal_description block
_exptl_crystal_F_000 1644
_exptl_crystal_size_max 0.383
_exptl_crystal_size_mid 0.177
_exptl_crystal_size_min 0.084
_refine_diff_density_max 1.795
_refine_diff_density_min -2.293
_refine_diff_density_rms 0.160
_refine_ls_extinction_method none
_refine_ls_goodness_of_fit_ref 1.040
_refine_ls_hydrogen_treatment constr
_refine_ls_matrix_type full
_refine_ls_number_parameters 399
_refine_ls_number_reflns 6314
_refine_ls_number_restraints 0
_refine_ls_restrained_S_all 1.040
_refine_ls_R_factor_all 0.0566
_refine_ls_R_factor_gt 0.0540
_refine_ls_shift/su_max 0.001
_refine_ls_shift/su_mean 0.000
_refine_ls_structure_factor_coef Fsqd
_refine_ls_weighting_details 'w=1/[\s^2^(Fo^2^)+(0.1073P)^2^] where P=(Fo^2^+2Fc^2^)/3'
_refine_ls_weighting_scheme calc
_refine_ls_wR_factor_gt 0.1429
_refine_ls_wR_factor_ref 0.1458
_reflns_Friedel_coverage 0.000
_reflns_number_gt 5816
_reflns_number_total 6314
_reflns_threshold_expression 'I > 2\s(I)'
_cod_data_source_file d3ce00425b2.cif
_cod_data_source_block uh109-130k
_cod_depositor_comments 'Adding full bibliography for 7246861--7246867.cif.'
_cod_database_code 7246865
_shelx_shelxl_version_number 2016/4
_chemical_oxdiff_formula C33H39Cl3FeIN4O2
_shelx_space_group_comment
;
The symmetry employed for this shelxl refinement is uniquely defined
by the following loop, which should always be used as a source of
symmetry information in preference to the above space-group names.
They are only intended as comments.
;
_reflns_odcompleteness_completeness 99.98
_reflns_odcompleteness_iscentric 1
_reflns_odcompleteness_theta 66.97
_olex2_refinement_description
;
1. Fixed Uiso
 At 1.2 times of:
  All C(H) groups, All C(H,H) groups, All N(H) groups
 At 1.5 times of:
  All C(H,H,H) groups
2.a Ternary CH refined with riding coordinates:
 N2(H2), N4(H4), C33(H33)
2.b Secondary CH2 refined with riding coordinates:
 C12(H12A,H12B), C13(H13A,H13B), C14(H14A,H14B), C15(H15A,H15B), C28(H28A,
 H28B), C29(H29A,H29B), C30(H30A,H30B), C31(H31A,H31B)
2.c Aromatic/amide H refined with riding coordinates:
 C2(H2A), C3(H3), C5(H5), C6(H6), C7(H7), C8(H8), C11(H11), C18(H18), C19(H19),
  C21(H21), C22(H22), C23(H23), C24(H24), C27(H27)
2.d Idealised Me refined as rotating group:
 C16(H16A,H16B,H16C), C32(H32A,H32B,H32C)
;
_olex2_submission_special_instructions 'No special instructions were received'
_oxdiff_exptl_absorpt_empirical_details
;
Empirical correction (ABSPACK) includes:
- Absorption correction using spherical harmonics
- Frame scaling
;
_oxdiff_exptl_absorpt_empirical_full_max 3.329
_oxdiff_exptl_absorpt_empirical_full_min 0.347

loop_
_space_group_symop_operation_xyz
'x, y, z'
'-x, y+1/2, -z+1/2'
'-x, -y, -z'
'x, -y-1/2, z-1/2'

loop_
_atom_site_label
_atom_site_type_symbol
_atom_site_fract_x
_atom_site_fract_y
_atom_site_fract_z
_atom_site_U_iso_or_equiv
_atom_site_adp_type
_atom_site_occupancy
_atom_site_site_symmetry_order
_atom_site_calc_flag
_atom_site_refinement_flags_posn
_atom_site_refinement_flags_adp
_atom_site_refinement_flags_occupancy
_atom_site_disorder_assembly
_atom_site_disorder_group
I1 I 0.90411(2) -0.05293(2) 0.63743(2) 0.02343(13) Uani 1 1 d . . . . .
Fe1 Fe 0.67788(5) 0.22021(4) 0.70821(2) 0.01393(16) Uani 1 1 d . . . . .
O1 O 0.6263(2) 0.3427(2) 0.67191(11) 0.0188(5) Uani 1 1 d . . . . .
O2 O 0.5662(2) 0.2256(2) 0.76473(11) 0.0182(5) Uani 1 1 d . . . . .
N1 N 0.5666(3) 0.1393(2) 0.66159(13) 0.0162(6) Uani 1 1 d . . . . .
N2 N 0.7309(3) 0.0801(2) 0.74127(13) 0.0172(6) Uani 1 1 d . . . . .
H2 H 0.791768 0.052817 0.716347 0.021 Uiso 1 1 calc R U . . .
N3 N 0.7873(3) 0.3030(2) 0.75412(13) 0.0168(6) Uani 1 1 d . . . . .
N4 N 0.8127(3) 0.2089(2) 0.65389(13) 0.0173(6) Uani 1 1 d . . . . .
H4 H 0.820811 0.134576 0.644140 0.021 Uiso 1 1 calc R U . . .
C1 C 0.5407(3) 0.3564(3) 0.63227(16) 0.0180(7) Uani 1 1 d . . . . .
C2 C 0.5245(4) 0.4590(3) 0.61126(19) 0.0255(9) Uani 1 1 d . . . . .
H2A H 0.572520 0.512381 0.627843 0.031 Uiso 1 1 calc R U . . .
C3 C 0.4431(4) 0.4820(3) 0.56859(19) 0.0287(9) Uani 1 1 d . . . . .
H3 H 0.435300 0.551192 0.555838 0.034 Uiso 1 1 calc R U . . .
C4 C 0.3681(4) 0.4051(3) 0.54204(18) 0.0262(9) Uani 1 1 d . . . . .
C5 C 0.2858(4) 0.4306(4) 0.4964(2) 0.0349(10) Uani 1 1 d . . . . .
H5 H 0.281253 0.499232 0.482528 0.042 Uiso 1 1 calc R U . . .
C6 C 0.2119(4) 0.3566(4) 0.47194(19) 0.0326(10) Uani 1 1 d . . . . .
H6 H 0.156164 0.374368 0.441427 0.039 Uiso 1 1 calc R U . . .
C7 C 0.2188(4) 0.2560(4) 0.49178(19) 0.0300(9) Uani 1 1 d . . . . .
H7 H 0.167282 0.205395 0.474854 0.036 Uiso 1 1 calc R U . . .
C8 C 0.3000(4) 0.2290(3) 0.53597(17) 0.0233(8) Uani 1 1 d . . . . .
H8 H 0.303470 0.159752 0.548907 0.028 Uiso 1 1 calc R U . . .
C9 C 0.3784(3) 0.3026(3) 0.56241(16) 0.0186(7) Uani 1 1 d . . . . .
C10 C 0.4681(3) 0.2773(3) 0.60733(16) 0.0177(7) Uani 1 1 d . . . . .
C11 C 0.4859(3) 0.1720(3) 0.62427(15) 0.0173(7) Uani 1 1 d . . . . .
H11 H 0.434105 0.122219 0.606618 0.021 Uiso 1 1 calc R U . . .
C12 C 0.5746(3) 0.0276(3) 0.67232(16) 0.0191(7) Uani 1 1 d . . . . .
H12A H 0.625796 -0.004880 0.644891 0.023 Uiso 1 1 calc R U . . .
H12B H 0.495355 -0.003924 0.667224 0.023 Uiso 1 1 calc R U . . .
C13 C 0.6257(3) 0.0113(3) 0.73311(16) 0.0187(7) Uani 1 1 d . . . . .
H13A H 0.566803 0.029009 0.760816 0.022 Uiso 1 1 calc R U . . .
H13B H 0.649171 -0.061376 0.739025 0.022 Uiso 1 1 calc R U . . .
C14 C 0.7840(4) 0.0784(3) 0.80161(17) 0.0232(8) Uani 1 1 d . . . . .
H14A H 0.726139 0.107243 0.827047 0.028 Uiso 1 1 calc R U . . .
H14B H 0.853933 0.123835 0.804147 0.028 Uiso 1 1 calc R U . . .
C15 C 0.8208(4) -0.0271(3) 0.82368(18) 0.0292(9) Uani 1 1 d . . . . .
H15A H 0.865642 -0.062797 0.794746 0.035 Uiso 1 1 calc R U . . .
H15B H 0.749819 -0.068557 0.830058 0.035 Uiso 1 1 calc R U . . .
C16 C 0.8968(5) -0.0177(4) 0.8796(2) 0.0414(12) Uani 1 1 d . . . . .
H16A H 0.969785 0.018768 0.872581 0.062 Uiso 1 1 calc R U . . .
H16B H 0.915787 -0.086448 0.894657 0.062 Uiso 1 1 calc R U . . .
H16C H 0.853650 0.020633 0.907570 0.062 Uiso 1 1 calc R U . . .
C17 C 0.5786(3) 0.2673(3) 0.81600(16) 0.0174(7) Uani 1 1 d . . . . .
C18 C 0.4850(3) 0.2492(3) 0.85237(17) 0.0209(8) Uani 1 1 d . . . . .
H18 H 0.419930 0.208420 0.838466 0.025 Uiso 1 1 calc R U . . .
C19 C 0.4859(3) 0.2885(3) 0.90623(17) 0.0203(8) Uani 1 1 d . . . . .
H19 H 0.421591 0.274978 0.928989 0.024 Uiso 1 1 calc R U . . .
C20 C 0.5822(3) 0.3498(3) 0.92924(16) 0.0196(8) Uani 1 1 d . . . . .
C21 C 0.5820(4) 0.3905(3) 0.98529(17) 0.0258(8) Uani 1 1 d . . . . .
H21 H 0.516689 0.378015 1.007605 0.031 Uiso 1 1 calc R U . . .
C22 C 0.6751(4) 0.4480(3) 1.00774(18) 0.0257(9) Uani 1 1 d . . . . .
H22 H 0.674336 0.475661 1.045333 0.031 Uiso 1 1 calc R U . . .
C23 C 0.7712(4) 0.4657(3) 0.97487(17) 0.0230(8) Uani 1 1 d . . . . .
H23 H 0.835803 0.505191 0.990570 0.028 Uiso 1 1 calc R U . . .
C24 C 0.7742(4) 0.4268(3) 0.92000(17) 0.0203(8) Uani 1 1 d . . . . .
H24 H 0.840929 0.439275 0.898687 0.024 Uiso 1 1 calc R U . . .
C25 C 0.6783(3) 0.3682(3) 0.89513(16) 0.0175(7) Uani 1 1 d . . . . .
C26 C 0.6763(3) 0.3258(3) 0.83783(15) 0.0158(7) Uani 1 1 d . . . . .
C27 C 0.7762(3) 0.3420(3) 0.80422(16) 0.0170(7) Uani 1 1 d . . . . .
H27 H 0.838191 0.384329 0.820045 0.020 Uiso 1 1 calc R U . . .
C28 C 0.8933(3) 0.3308(3) 0.72477(16) 0.0218(8) Uani 1 1 d . . . . .
H28A H 0.959641 0.346179 0.753100 0.026 Uiso 1 1 calc R U . . .
H28B H 0.877914 0.392116 0.700323 0.026 Uiso 1 1 calc R U . . .
C29 C 0.9221(3) 0.2393(3) 0.68862(16) 0.0220(8) Uani 1 1 d . . . . .
H29A H 0.984896 0.257399 0.663055 0.026 Uiso 1 1 calc R U . . .
H29B H 0.950375 0.181597 0.713494 0.026 Uiso 1 1 calc R U . . .
C30 C 0.7989(3) 0.2666(3) 0.59845(16) 0.0204(8) Uani 1 1 d . . . . .
H30A H 0.803354 0.341180 0.606612 0.025 Uiso 1 1 calc R U . . .
H30B H 0.719762 0.252121 0.579856 0.025 Uiso 1 1 calc R U . . .
C31 C 0.8916(4) 0.2392(3) 0.55694(17) 0.0243(8) Uani 1 1 d . . . . .
H31A H 0.888743 0.164384 0.549132 0.029 Uiso 1 1 calc R U . . .
H31B H 0.970842 0.255798 0.574659 0.029 Uiso 1 1 calc R U . . .
C32 C 0.8709(4) 0.2982(4) 0.50036(18) 0.0310(9) Uani 1 1 d . . . . .
H32A H 0.924960 0.272751 0.472685 0.047 Uiso 1 1 calc R U . . .
H32B H 0.885217 0.371624 0.507224 0.047 Uiso 1 1 calc R U . . .
H32C H 0.789382 0.288105 0.485024 0.047 Uiso 1 1 calc R U . . .
Cl1 Cl 0.78932(9) 0.65481(10) 0.83551(4) 0.0382(3) Uani 1 1 d . . . . .
Cl2 Cl 0.69172(10) 0.54628(7) 0.73554(5) 0.0310(3) Uani 1 1 d . . . . .
Cl3 Cl 0.80145(9) 0.74526(8) 0.72273(4) 0.0294(2) Uani 1 1 d . . . . .
C33 C 0.7172(4) 0.6682(3) 0.76678(18) 0.0248(8) Uani 1 1 d . . . . .
H33 H 0.639502 0.702501 0.770757 0.030 Uiso 1 1 calc R U . . .

loop_
_atom_site_aniso_label
_atom_site_aniso_U_11
_atom_site_aniso_U_22
_atom_site_aniso_U_33
_atom_site_aniso_U_23
_atom_site_aniso_U_13
_atom_site_aniso_U_12
I1 0.02494(18) 0.02349(19) 0.02168(19) 0.00181(9) 0.00025(12) 0.00583(9)
Fe1 0.0158(3) 0.0133(3) 0.0123(3) -0.0016(2) -0.0014(2) 0.0000(2)
O1 0.0209(12) 0.0163(13) 0.0184(13) -0.0030(10) -0.0048(10) -0.0017(10)
O2 0.0161(12) 0.0202(13) 0.0179(13) -0.0033(10) -0.0009(10) -0.0015(10)
N1 0.0182(14) 0.0155(15) 0.0150(15) 0.0008(12) 0.0020(12) 0.0014(12)
N2 0.0171(14) 0.0179(15) 0.0163(15) -0.0030(13) -0.0012(12) -0.0007(13)
N3 0.0183(14) 0.0170(15) 0.0154(15) -0.0001(12) 0.0022(12) 0.0009(12)
N4 0.0191(15) 0.0188(15) 0.0133(15) -0.0027(12) -0.0030(12) -0.0008(12)
C1 0.0183(17) 0.0171(18) 0.0183(18) -0.0016(14) -0.0001(14) -0.0008(14)
C2 0.031(2) 0.0153(18) 0.029(2) 0.0013(16) -0.0036(18) -0.0025(16)
C3 0.034(2) 0.018(2) 0.034(2) 0.0059(18) -0.0039(18) 0.0023(17)
C4 0.0266(19) 0.029(2) 0.023(2) 0.0064(17) -0.0024(16) 0.0027(17)
C5 0.039(3) 0.036(2) 0.029(2) 0.006(2) -0.005(2) 0.007(2)
C6 0.031(2) 0.040(3) 0.025(2) 0.0022(19) -0.0109(17) 0.0077(19)
C7 0.025(2) 0.038(3) 0.026(2) -0.0023(19) -0.0048(17) 0.0047(18)
C8 0.0225(18) 0.027(2) 0.0202(19) -0.0024(16) -0.0038(15) 0.0001(16)
C9 0.0184(17) 0.0211(19) 0.0161(18) -0.0001(15) -0.0007(14) 0.0023(15)
C10 0.0208(17) 0.0146(18) 0.0174(18) -0.0028(14) 0.0000(14) 0.0023(14)
C11 0.0210(17) 0.0144(17) 0.0167(17) -0.0031(14) 0.0015(14) -0.0031(14)
C12 0.0205(17) 0.0162(18) 0.0201(19) -0.0004(15) -0.0017(14) 0.0004(15)
C13 0.0208(17) 0.0160(18) 0.0189(18) -0.0008(14) -0.0009(14) -0.0036(15)
C14 0.028(2) 0.0226(19) 0.0180(19) -0.0016(16) -0.0035(16) 0.0029(17)
C15 0.039(2) 0.024(2) 0.023(2) -0.0013(17) -0.0061(18) 0.0125(19)
C16 0.058(3) 0.034(3) 0.030(2) 0.003(2) -0.013(2) 0.015(2)
C17 0.0225(18) 0.0138(17) 0.0151(18) 0.0002(14) -0.0031(14) 0.0015(14)
C18 0.0214(18) 0.0177(18) 0.024(2) 0.0031(15) 0.0015(15) -0.0007(15)
C19 0.0198(17) 0.0200(18) 0.0210(19) 0.0022(15) 0.0015(15) 0.0003(15)
C20 0.0212(17) 0.0210(19) 0.0163(18) 0.0024(15) -0.0016(14) 0.0012(15)
C21 0.030(2) 0.028(2) 0.0199(19) -0.0003(16) 0.0019(16) 0.0024(17)
C22 0.039(2) 0.025(2) 0.0129(19) -0.0025(14) -0.0006(17) 0.0033(16)
C23 0.032(2) 0.0207(18) 0.0155(19) -0.0035(15) -0.0041(16) -0.0012(16)
C24 0.0244(18) 0.0184(17) 0.0177(19) -0.0009(15) -0.0003(15) -0.0004(15)
C25 0.0223(17) 0.0141(17) 0.0158(17) 0.0004(14) -0.0014(14) 0.0023(14)
C26 0.0171(16) 0.0163(17) 0.0135(17) -0.0015(14) -0.0021(13) 0.0000(14)
C27 0.0166(16) 0.0163(17) 0.0175(18) -0.0004(14) -0.0023(13) -0.0014(14)
C28 0.0192(17) 0.029(2) 0.0170(18) -0.0019(16) 0.0022(14) -0.0048(16)
C29 0.0217(18) 0.030(2) 0.0139(18) -0.0033(16) -0.0034(14) 0.0009(16)
C30 0.0205(18) 0.025(2) 0.0152(18) 0.0008(15) -0.0021(14) 0.0007(15)
C31 0.027(2) 0.027(2) 0.0189(19) -0.0008(16) 0.0049(16) -0.0011(16)
C32 0.042(2) 0.031(2) 0.021(2) 0.0030(18) 0.0042(18) -0.0005(19)
Cl1 0.0286(5) 0.0621(8) 0.0233(5) 0.0070(5) -0.0013(4) -0.0087(5)
Cl2 0.0336(5) 0.0176(5) 0.0412(6) 0.0007(4) -0.0024(5) -0.0002(4)
Cl3 0.0297(5) 0.0287(5) 0.0293(5) 0.0053(4) -0.0013(4) -0.0082(4)
C33 0.0242(19) 0.025(2) 0.024(2) 0.0048(16) -0.0007(15) 0.0002(16)

loop_
_atom_type_symbol
_atom_type_description
_atom_type_scat_dispersion_real
_atom_type_scat_dispersion_imag
_atom_type_scat_source
C C 0.0181 0.0091 'International Tables Vol C Tables 4.2.6.8 and 6.1.1.4'
H H 0.0000 0.0000 'International Tables Vol C Tables 4.2.6.8 and 6.1.1.4'
Cl Cl 0.3639 0.7018 'International Tables Vol C Tables 4.2.6.8 and 6.1.1.4'
Fe Fe -1.1336 3.1974 'International Tables Vol C Tables 4.2.6.8 and 6.1.1.4'
I I -0.3257 6.8362 'International Tables Vol C Tables 4.2.6.8 and 6.1.1.4'
N N 0.0311 0.0180 'International Tables Vol C Tables 4.2.6.8 and 6.1.1.4'
O O 0.0492 0.0322 'International Tables Vol C Tables 4.2.6.8 and 6.1.1.4'

loop_
_exptl_crystal_face_index_h
_exptl_crystal_face_index_k
_exptl_crystal_face_index_l
_exptl_crystal_face_perp_dist
0 0 1 0.0894
0 0 -1 0.0874
1 1 -1 0.1530
4 -5 -1 0.0149
-4 5 1 0.0691
-1 -5 0 0.1408
-3 -5 5 0.1544
4 5 4 0.1548

loop_
_geom_angle_atom_site_label_1
_geom_angle_atom_site_label_2
_geom_angle_atom_site_label_3
_geom_angle
_geom_angle_site_symmetry_1
_geom_angle_site_symmetry_3
_geom_angle_publ_flag
O1 Fe1 O2 94.58(12) . . ?
O1 Fe1 N1 92.02(12) . . ?
O1 Fe1 N2 175.06(12) . . ?
O1 Fe1 N3 86.96(12) . . ?
O1 Fe1 N4 90.27(12) . . ?
O2 Fe1 N1 88.21(12) . . ?
O2 Fe1 N2 87.93(12) . . ?
O2 Fe1 N3 91.69(12) . . ?
O2 Fe1 N4 173.64(12) . . ?
N1 Fe1 N2 83.80(13) . . ?
N1 Fe1 N4 95.75(12) . . ?
N2 Fe1 N4 87.55(13) . . ?
N3 Fe1 N1 178.96(14) . . ?
N3 Fe1 N2 97.23(13) . . ?
N3 Fe1 N4 84.45(12) . . ?
C1 O1 Fe1 129.0(2) . . ?
C17 O2 Fe1 128.0(2) . . ?
C11 N1 Fe1 127.6(3) . . ?
C11 N1 C12 118.1(3) . . ?
C12 N1 Fe1 114.3(2) . . ?
Fe1 N2 H2 107.0 . . ?
C13 N2 Fe1 105.8(2) . . ?
C13 N2 H2 107.0 . . ?
C13 N2 C14 112.3(3) . . ?
C14 N2 Fe1 117.2(2) . . ?
C14 N2 H2 107.0 . . ?
C27 N3 Fe1 128.9(3) . . ?
C27 N3 C28 117.4(3) . . ?
C28 N3 Fe1 113.4(2) . . ?
Fe1 N4 H4 107.1 . . ?
C29 N4 Fe1 105.9(2) . . ?
C29 N4 H4 107.1 . . ?
C29 N4 C30 111.9(3) . . ?
C30 N4 Fe1 117.3(2) . . ?
C30 N4 H4 107.1 . . ?
O1 C1 C2 116.2(3) . . ?
O1 C1 C10 125.1(3) . . ?
C10 C1 C2 118.6(4) . . ?
C1 C2 H2A 119.1 . . ?
C3 C2 C1 121.9(4) . . ?
C3 C2 H2A 119.1 . . ?
C2 C3 H3 119.2 . . ?
C2 C3 C4 121.6(4) . . ?
C4 C3 H3 119.2 . . ?
C5 C4 C3 120.6(4) . . ?
C5 C4 C9 120.8(4) . . ?
C9 C4 C3 118.7(4) . . ?
C4 C5 H5 119.9 . . ?
C6 C5 C4 120.3(5) . . ?
C6 C5 H5 119.9 . . ?
C5 C6 H6 119.9 . . ?
C5 C6 C7 120.1(4) . . ?
C7 C6 H6 119.9 . . ?
C6 C7 H7 119.7 . . ?
C8 C7 C6 120.6(4) . . ?
C8 C7 H7 119.7 . . ?
C7 C8 H8 119.3 . . ?
C7 C8 C9 121.3(4) . . ?
C9 C8 H8 119.3 . . ?
C4 C9 C8 116.9(4) . . ?
C4 C9 C10 119.6(3) . . ?
C8 C9 C10 123.4(4) . . ?
C1 C10 C9 119.5(3) . . ?
C1 C10 C11 120.7(3) . . ?
C11 C10 C9 119.7(3) . . ?
N1 C11 C10 125.4(3) . . ?
N1 C11 H11 117.3 . . ?
C10 C11 H11 117.3 . . ?
N1 C12 H12A 110.0 . . ?
N1 C12 H12B 110.0 . . ?
N1 C12 C13 108.2(3) . . ?
H12A C12 H12B 108.4 . . ?
C13 C12 H12A 110.0 . . ?
C13 C12 H12B 110.0 . . ?
N2 C13 C12 106.8(3) . . ?
N2 C13 H13A 110.4 . . ?
N2 C13 H13B 110.4 . . ?
C12 C13 H13A 110.4 . . ?
C12 C13 H13B 110.4 . . ?
H13A C13 H13B 108.6 . . ?
N2 C14 H14A 108.6 . . ?
N2 C14 H14B 108.6 . . ?
N2 C14 C15 114.7(3) . . ?
H14A C14 H14B 107.6 . . ?
C15 C14 H14A 108.6 . . ?
C15 C14 H14B 108.6 . . ?
C14 C15 H15A 109.6 . . ?
C14 C15 H15B 109.6 . . ?
C14 C15 C16 110.3(4) . . ?
H15A C15 H15B 108.1 . . ?
C16 C15 H15A 109.6 . . ?
C16 C15 H15B 109.6 . . ?
C15 C16 H16A 109.5 . . ?
C15 C16 H16B 109.5 . . ?
C15 C16 H16C 109.5 . . ?
H16A C16 H16B 109.5 . . ?
H16A C16 H16C 109.5 . . ?
H16B C16 H16C 109.5 . . ?
O2 C17 C18 115.9(3) . . ?
O2 C17 C26 125.8(3) . . ?
C26 C17 C18 118.3(3) . . ?
C17 C18 H18 118.9 . . ?
C19 C18 C17 122.1(4) . . ?
C19 C18 H18 118.9 . . ?
C18 C19 H19 119.5 . . ?
C18 C19 C20 121.1(3) . . ?
C20 C19 H19 119.5 . . ?
C21 C20 C19 120.5(4) . . ?
C21 C20 C25 120.6(4) . . ?
C25 C20 C19 118.9(3) . . ?
C20 C21 H21 119.7 . . ?
C22 C21 C20 120.6(4) . . ?
C22 C21 H21 119.7 . . ?
C21 C22 H22 120.3 . . ?
C21 C22 C23 119.5(4) . . ?
C23 C22 H22 120.3 . . ?
C22 C23 H23 119.3 . . ?
C24 C23 C22 121.4(4) . . ?
C24 C23 H23 119.3 . . ?
C23 C24 H24 119.7 . . ?
C23 C24 C25 120.6(4) . . ?
C25 C24 H24 119.7 . . ?
C20 C25 C24 117.4(3) . . ?
C20 C25 C26 119.4(3) . . ?
C24 C25 C26 123.1(3) . . ?
C17 C26 C25 120.2(3) . . ?
C17 C26 C27 120.8(3) . . ?
C27 C26 C25 119.0(3) . . ?
N3 C27 C26 124.6(3) . . ?
N3 C27 H27 117.7 . . ?
C26 C27 H27 117.7 . . ?
N3 C28 H28A 110.4 . . ?
N3 C28 H28B 110.4 . . ?
N3 C28 C29 106.5(3) . . ?
H28A C28 H28B 108.6 . . ?
C29 C28 H28A 110.4 . . ?
C29 C28 H28B 110.4 . . ?
N4 C29 C28 108.0(3) . . ?
N4 C29 H29A 110.1 . . ?
N4 C29 H29B 110.1 . . ?
C28 C29 H29A 110.1 . . ?
C28 C29 H29B 110.1 . . ?
H29A C29 H29B 108.4 . . ?
N4 C30 H30A 108.9 . . ?
N4 C30 H30B 108.9 . . ?
N4 C30 C31 113.4(3) . . ?
H30A C30 H30B 107.7 . . ?
C31 C30 H30A 108.9 . . ?
C31 C30 H30B 108.9 . . ?
C30 C31 H31A 109.4 . . ?
C30 C31 H31B 109.4 . . ?
C30 C31 C32 111.1(3) . . ?
H31A C31 H31B 108.0 . . ?
C32 C31 H31A 109.4 . . ?
C32 C31 H31B 109.4 . . ?
C31 C32 H32A 109.5 . . ?
C31 C32 H32B 109.5 . . ?
C31 C32 H32C 109.5 . . ?
H32A C32 H32B 109.5 . . ?
H32A C32 H32C 109.5 . . ?
H32B C32 H32C 109.5 . . ?
Cl1 C33 Cl2 110.0(2) . . ?
Cl1 C33 Cl3 110.5(2) . . ?
Cl1 C33 H33 108.6 . . ?
Cl2 C33 Cl3 110.5(2) . . ?
Cl2 C33 H33 108.6 . . ?
Cl3 C33 H33 108.6 . . ?

loop_
_geom_bond_atom_site_label_1
_geom_bond_atom_site_label_2
_geom_bond_distance
_geom_bond_site_symmetry_2
_geom_bond_publ_flag
Fe1 O1 1.880(3) . ?
Fe1 O2 1.895(3) . ?
Fe1 N1 1.926(3) . ?
Fe1 N2 2.054(3) . ?
Fe1 N3 1.918(3) . ?
Fe1 N4 2.061(3) . ?
O1 C1 1.309(5) . ?
O2 C17 1.314(5) . ?
N1 C11 1.294(5) . ?
N1 C12 1.476(5) . ?
N2 H2 1.0000 . ?
N2 C13 1.496(5) . ?
N2 C14 1.496(5) . ?
N3 C27 1.290(5) . ?
N3 C28 1.472(5) . ?
N4 H4 1.0000 . ?
N4 C29 1.492(5) . ?
N4 C30 1.496(5) . ?
C1 C2 1.430(5) . ?
C1 C10 1.419(5) . ?
C2 H2A 0.9500 . ?
C2 C3 1.348(6) . ?
C3 H3 0.9500 . ?
C3 C4 1.429(6) . ?
C4 C5 1.410(6) . ?
C4 C9 1.418(6) . ?
C5 H5 0.9500 . ?
C5 C6 1.377(7) . ?
C6 H6 0.9500 . ?
C6 C7 1.389(7) . ?
C7 H7 0.9500 . ?
C7 C8 1.384(6) . ?
C8 H8 0.9500 . ?
C8 C9 1.421(6) . ?
C9 C10 1.451(5) . ?
C10 C11 1.437(5) . ?
C11 H11 0.9500 . ?
C12 H12A 0.9900 . ?
C12 H12B 0.9900 . ?
C12 C13 1.513(5) . ?
C13 H13A 0.9900 . ?
C13 H13B 0.9900 . ?
C14 H14A 0.9900 . ?
C14 H14B 0.9900 . ?
C14 C15 1.516(6) . ?
C15 H15A 0.9900 . ?
C15 H15B 0.9900 . ?
C15 C16 1.522(6) . ?
C16 H16A 0.9800 . ?
C16 H16B 0.9800 . ?
C16 H16C 0.9800 . ?
C17 C18 1.426(5) . ?
C17 C26 1.413(5) . ?
C18 H18 0.9500 . ?
C18 C19 1.358(6) . ?
C19 H19 0.9500 . ?
C19 C20 1.430(6) . ?
C20 C21 1.414(6) . ?
C20 C25 1.417(5) . ?
C21 H21 0.9500 . ?
C21 C22 1.372(6) . ?
C22 H22 0.9500 . ?
C22 C23 1.396(6) . ?
C23 H23 0.9500 . ?
C23 C24 1.381(6) . ?
C24 H24 0.9500 . ?
C24 C25 1.421(5) . ?
C25 C26 1.447(5) . ?
C26 C27 1.440(5) . ?
C27 H27 0.9500 . ?
C28 H28A 0.9900 . ?
C28 H28B 0.9900 . ?
C28 C29 1.509(5) . ?
C29 H29A 0.9900 . ?
C29 H29B 0.9900 . ?
C30 H30A 0.9900 . ?
C30 H30B 0.9900 . ?
C30 C31 1.523(5) . ?
C31 H31A 0.9900 . ?
C31 H31B 0.9900 . ?
C31 C32 1.534(6) . ?
C32 H32A 0.9800 . ?
C32 H32B 0.9800 . ?
C32 H32C 0.9800 . ?
Cl1 C33 1.762(4) . ?
Cl2 C33 1.762(4) . ?
Cl3 C33 1.766(4) . ?
C33 H33 1.0000 . ?

loop_
_geom_torsion_atom_site_label_1
_geom_torsion_atom_site_label_2
_geom_torsion_atom_site_label_3
_geom_torsion_atom_site_label_4
_geom_torsion
_geom_torsion_site_symmetry_1
_geom_torsion_site_symmetry_2
_geom_torsion_site_symmetry_3
_geom_torsion_site_symmetry_4
_geom_torsion_publ_flag
Fe1 O1 C1 C2 -177.9(3) . . . . ?
Fe1 O1 C1 C10 -1.0(5) . . . . ?
Fe1 O2 C17 C18 -172.7(3) . . . . ?
Fe1 O2 C17 C26 6.1(5) . . . . ?
Fe1 N1 C11 C10 4.3(5) . . . . ?
Fe1 N1 C12 C13 25.9(4) . . . . ?
Fe1 N2 C13 C12 46.0(3) . . . . ?
Fe1 N2 C14 C15 179.7(3) . . . . ?
Fe1 N3 C27 C26 3.1(6) . . . . ?
Fe1 N3 C28 C29 -36.0(4) . . . . ?
Fe1 N4 C29 C28 -41.5(3) . . . . ?
Fe1 N4 C30 C31 -170.0(3) . . . . ?
O1 Fe1 O2 C17 -91.7(3) . . . . ?
O1 C1 C2 C3 176.8(4) . . . . ?
O1 C1 C10 C9 -178.1(3) . . . . ?
O1 C1 C10 C11 -0.9(6) . . . . ?
O2 Fe1 O1 C1 -85.3(3) . . . . ?
O2 C17 C18 C19 -179.4(4) . . . . ?
O2 C17 C26 C25 179.5(3) . . . . ?
O2 C17 C26 C27 -2.0(6) . . . . ?
N1 Fe1 O1 C1 3.0(3) . . . . ?
N1 Fe1 O2 C17 176.4(3) . . . . ?
N1 C12 C13 N2 -47.2(4) . . . . ?
N2 Fe1 O2 C17 92.6(3) . . . . ?
N2 C14 C15 C16 167.7(4) . . . . ?
N3 Fe1 O1 C1 -176.8(3) . . . . ?
N3 Fe1 O2 C17 -4.6(3) . . . . ?
N3 C28 C29 N4 50.7(4) . . . . ?
N4 Fe1 O1 C1 98.8(3) . . . . ?
N4 C30 C31 C32 178.4(3) . . . . ?
C1 C2 C3 C4 0.1(7) . . . . ?
C1 C10 C11 N1 -0.9(6) . . . . ?
C2 C1 C10 C9 -1.3(5) . . . . ?
C2 C1 C10 C11 175.9(3) . . . . ?
C2 C3 C4 C5 -178.3(4) . . . . ?
C2 C3 C4 C9 1.6(6) . . . . ?
C3 C4 C5 C6 -178.5(4) . . . . ?
C3 C4 C9 C8 178.3(4) . . . . ?
C3 C4 C9 C10 -3.2(6) . . . . ?
C4 C5 C6 C7 -0.5(7) . . . . ?
C4 C9 C10 C1 3.0(5) . . . . ?
C4 C9 C10 C11 -174.2(3) . . . . ?
C5 C4 C9 C8 -1.9(6) . . . . ?
C5 C4 C9 C10 176.7(4) . . . . ?
C5 C6 C7 C8 -0.4(7) . . . . ?
C6 C7 C8 C9 0.1(6) . . . . ?
C7 C8 C9 C4 1.0(6) . . . . ?
C7 C8 C9 C10 -177.5(4) . . . . ?
C8 C9 C10 C1 -178.5(3) . . . . ?
C8 C9 C10 C11 4.3(5) . . . . ?
C9 C4 C5 C6 1.7(7) . . . . ?
C9 C10 C11 N1 176.4(3) . . . . ?
C10 C1 C2 C3 -0.3(6) . . . . ?
C11 N1 C12 C13 -152.2(3) . . . . ?
C12 N1 C11 C10 -177.9(3) . . . . ?
C13 N2 C14 C15 57.0(4) . . . . ?
C14 N2 C13 C12 175.0(3) . . . . ?
C17 C18 C19 C20 -0.4(6) . . . . ?
C17 C26 C27 N3 -2.7(6) . . . . ?
C18 C17 C26 C25 -1.8(5) . . . . ?
C18 C17 C26 C27 176.7(3) . . . . ?
C18 C19 C20 C21 179.8(4) . . . . ?
C18 C19 C20 C25 -0.8(6) . . . . ?
C19 C20 C21 C22 179.0(4) . . . . ?
C19 C20 C25 C24 -178.1(4) . . . . ?
C19 C20 C25 C26 0.7(5) . . . . ?
C20 C21 C22 C23 -0.4(6) . . . . ?
C20 C25 C26 C17 0.6(5) . . . . ?
C20 C25 C26 C27 -177.9(3) . . . . ?
C21 C20 C25 C24 1.3(6) . . . . ?
C21 C20 C25 C26 -179.9(4) . . . . ?
C21 C22 C23 C24 0.3(6) . . . . ?
C22 C23 C24 C25 0.6(6) . . . . ?
C23 C24 C25 C20 -1.4(6) . . . . ?
C23 C24 C25 C26 179.8(4) . . . . ?
C24 C25 C26 C17 179.3(4) . . . . ?
C24 C25 C26 C27 0.8(6) . . . . ?
C25 C20 C21 C22 -0.4(6) . . . . ?
C25 C26 C27 N3 175.8(3) . . . . ?
C26 C17 C18 C19 1.7(6) . . . . ?
C27 N3 C28 C29 148.6(3) . . . . ?
C28 N3 C27 C26 177.7(3) . . . . ?
C29 N4 C30 C31 67.3(4) . . . . ?
C30 N4 C29 C28 87.5(4) . . . . ?

loop_
_exptl_oxdiff_crystal_face_indexfrac_h
_exptl_oxdiff_crystal_face_indexfrac_k
_exptl_oxdiff_crystal_face_indexfrac_l
_exptl_oxdiff_crystal_face_x
_exptl_oxdiff_crystal_face_y
_exptl_oxdiff_crystal_face_z
0.0014 -0.0020 1.0000 0.0659 0.0049 -0.0009
-0.0014 0.0020 -1.0000 -0.0659 -0.0049 0.0009
0.9964 1.0009 -1.0059 -0.0564 -0.0381 -0.1756
3.9916 -4.9996 -1.0276 0.0332 -0.7904 0.1351
-3.9916 4.9996 1.0276 -0.0332 0.7904 -0.1351
-0.9970 -4.9976 0.0039 0.0177 -0.2568 0.5499
-2.9861 -5.0060 5.0167 0.3145 -0.0208 0.7116
3.9965 4.9871 3.9773 0.2946 -0.0408 -0.8029
